data_7027282
loop_
_publ_author_name
'Halcrow, Malcolm A.'
'LindyChia, Li Mei'
'Liu, Xiaoming'
'McInnes, Eric J. L.'
'Yellowlees, Lesley J.'
'Mabbs, Frank E.'
'Scowen, Ian J.'
'McPartlin, Mary'
'Davies, John E.'

_publ_section_title
;
 Syntheses, structures and electrochemistry of copper(II)
 salicylaldehyde/tris(3-phenylpyrazolyl)borate complexes as models for the
 radical copper oxidases
;
_journal_issue 11
_journal_name_full 'Journal of the Chemical Society, Dalton Transactions'
_journal_page_first 1753
_journal_paper_doi 10.1039/a900741e
_journal_year 1999
_chemical_formula_sum 'C36 H31 B Cl2 Cu N6 O2'
_chemical_formula_weight 724.92
_chemical_name_systematic
; 
[2-Hydroxy-5-methyl-benzaldehydo][hydrido-tris-{3-phenylpyrazol-1-yl}borato] 
copper(II) dichloromethane solvate
;
_space_group_IT_number 2
_symmetry_cell_setting triclinic
_symmetry_space_group_name_Hall '-P 1'
_symmetry_space_group_name_H-M 'P -1'
_atom_sites_solution_hydrogens geom
_atom_sites_solution_primary direct
_atom_sites_solution_secondary difmap
_audit_creation_method SHELXL
_cell_angle_alpha 94.71(3)
_cell_angle_beta 90.39(2)
_cell_angle_gamma 81.77(3)
_cell_formula_units_Z 2
_cell_length_a 12.828(3)
_cell_length_b 13.962(7)
_cell_length_c 9.859(3)
_cell_measurement_reflns_used 25
_cell_measurement_temperature 293(2)
_cell_volume 1741.7(11)
_computing_cell_refinement 'Rigaku control software'
_computing_data_collection 'Rigaku control software'
_computing_data_reduction 'TEXSAN (Molecular Structure Corporation, 1995)'
_computing_molecular_graphics 'Siemens SHELXTL (Sheldrick, 1987)'
_computing_publication_material 'Siemens SHELXTL (Sheldrick, 1987)'
_computing_structure_refinement 'SHELXL-93 (Sheldrick, 1993)'
_computing_structure_solution 'SHELXS-86 (Sheldrick, 1990)'
_diffrn_ambient_temperature 293(2)
_diffrn_measurement_device AFC5R
_diffrn_measurement_method 'omega/2theta scans'
_diffrn_radiation_monochromator graphite
_diffrn_radiation_source 'fine-focus sealed tube'
_diffrn_radiation_type MoK\a
_diffrn_radiation_wavelength 0.71069
_diffrn_reflns_av_R_equivalents 0.0742
_diffrn_reflns_av_sigmaI/netI 0.2063
_diffrn_reflns_limit_h_max 14
_diffrn_reflns_limit_h_min 0
_diffrn_reflns_limit_k_max 15
_diffrn_reflns_limit_k_min -15
_diffrn_reflns_limit_l_max 11
_diffrn_reflns_limit_l_min -11
_diffrn_reflns_number 5745
_diffrn_reflns_theta_max 24.00
_diffrn_reflns_theta_min 2.61
_diffrn_standards_decay_% -3%
_diffrn_standards_interval_count 200
_diffrn_standards_number 3
_exptl_absorpt_coefficient_mu 0.822
_exptl_absorpt_correction_T_max 1.000
_exptl_absorpt_correction_T_min 0.845
_exptl_absorpt_correction_type 'semi-empirical (psi-scans)'
_exptl_crystal_colour Green
_exptl_crystal_density_diffrn 1.382
_exptl_crystal_description Block
_exptl_crystal_F_000 746
_exptl_crystal_size_max 0.40
_exptl_crystal_size_mid 0.20
_exptl_crystal_size_min 0.20
_refine_diff_density_max 0.471
_refine_diff_density_min -0.593
_refine_diff_density_rms 0.135
_refine_ls_extinction_method none
_refine_ls_goodness_of_fit_all 1.068
_refine_ls_goodness_of_fit_obs 1.172
_refine_ls_hydrogen_treatment riding
_refine_ls_matrix_type full
_refine_ls_number_parameters 447
_refine_ls_number_reflns 5467
_refine_ls_number_restraints 6
_refine_ls_restrained_S_all 1.070
_refine_ls_restrained_S_obs 1.175
_refine_ls_R_factor_all 0.2173
_refine_ls_R_factor_obs 0.0735
_refine_ls_shift/esd_max 0.016
_refine_ls_shift/esd_mean 0.001
_refine_ls_structure_factor_coef Fsqd
_refine_ls_weighting_details 'w=1/[\s^2^(Fo^2^)+(0.1045P)^2^+0.0000P] where P=(Fo^2^+2Fc^2^)/3'
_refine_ls_weighting_scheme calc
_refine_ls_wR_factor_all 0.2489
_refine_ls_wR_factor_obs 0.1783
_reflns_number_observed 2536
_reflns_number_total 5467
_reflns_observed_criterion >2sigma(I)
_cod_data_source_file 900741esup1.cif
_cod_data_source_block mh9706/mh322
_cod_depositor_comments
;
The following automatic conversions were performed:

'_symmetry_cell_setting' value 'Triclinic' changed to 'triclinic'
according to /home/saulius/struct/CIF-dictionaries/cif_core.dic
dictionary named 'cif_core.dic' version 2.4.2 from 2011-04-26.

Automatic conversion script
Id: cif_fix_values 1891 2012-01-12 08:04:46Z andrius 

The following automatic conversions were performed:

'_refine_ls_weighting_scheme' value 'calc
w=1/[\s^2^(Fo^2^)+(0.1045P)^2^+0.0000P] where P=(Fo^2^+2Fc^2^)/3' was
changed to 'calc'. New tag '_refine_ls_weighting_details' was
created. The value of the new tag was set to
'w=1/[\s^2^(Fo^2^)+(0.1045P)^2^+0.0000P] where P=(Fo^2^+2Fc^2^)/3'.

Automatic conversion script
Id: cif_fix_values 3143 2015-03-26 13:38:13Z robertas 
;
_cod_original_sg_symbol_H-M P(-1)
_cod_database_code 7027282

loop_
_symmetry_equiv_pos_as_xyz
'x, y, z'
'-x, -y, -z'

loop_
_atom_site_aniso_label
_atom_site_aniso_U_11
_atom_site_aniso_U_22
_atom_site_aniso_U_33
_atom_site_aniso_U_23
_atom_site_aniso_U_13
_atom_site_aniso_U_12
Cu1 0.0440(7) 0.0431(7) 0.0471(7) 0.0126(5) 0.0033(5) -0.0037(5)
N11 0.043(5) 0.038(4) 0.064(5) 0.013(4) -0.005(4) -0.014(4)
N12 0.040(5) 0.046(5) 0.057(5) 0.011(4) -0.002(4) -0.003(4)
C11 0.061(7) 0.048(6) 0.078(8) 0.015(6) 0.001(6) -0.034(5)
C12 0.044(6) 0.076(7) 0.065(7) 0.019(6) -0.022(5) -0.022(6)
C13 0.040(6) 0.051(6) 0.042(6) 0.006(5) 0.000(5) -0.005(5)
C14 0.038(5) 0.049(6) 0.041(6) 0.005(5) 0.008(5) 0.002(5)
C15 0.056(7) 0.061(7) 0.063(7) 0.019(6) -0.018(5) -0.003(6)
C16 0.080(8) 0.042(6) 0.063(7) 0.001(5) -0.003(6) -0.005(5)
C17 0.072(8) 0.076(8) 0.061(8) 0.016(6) -0.002(7) 0.013(7)
C18 0.059(7) 0.090(9) 0.052(7) 0.016(7) -0.012(6) 0.009(7)
C19 0.050(6) 0.074(7) 0.053(6) 0.006(6) -0.008(5) -0.013(5)
N21 0.047(5) 0.040(5) 0.052(5) 0.012(4) -0.004(4) -0.009(4)
N22 0.035(4) 0.053(5) 0.046(5) 0.014(4) -0.007(4) -0.008(4)
C21 0.037(6) 0.090(8) 0.056(7) 0.032(6) 0.000(5) -0.011(6)
C22 0.052(6) 0.068(7) 0.041(6) 0.016(5) 0.003(5) -0.010(5)
C23 0.040(6) 0.065(7) 0.032(5) 0.012(5) -0.003(4) -0.006(5)
C24 0.049(6) 0.061(7) 0.027(5) 0.010(5) -0.006(5) -0.001(5)
C25 0.057(7) 0.078(8) 0.057(7) 0.020(6) -0.012(6) -0.019(6)
C26 0.087(10) 0.092(10) 0.091(10) 0.031(8) -0.030(8) -0.036(9)
C27 0.162(16) 0.073(10) 0.080(10) 0.014(8) -0.039(10) -0.058(11)
C28 0.136(14) 0.078(10) 0.066(9) -0.004(7) -0.007(9) -0.018(10)
C29 0.074(8) 0.089(9) 0.055(7) -0.004(7) 0.002(6) -0.015(7)
N31 0.044(5) 0.046(5) 0.064(6) 0.016(4) -0.006(4) 0.000(4)
N32 0.041(5) 0.045(5) 0.058(5) 0.014(4) -0.004(4) -0.004(4)
C31 0.055(7) 0.042(6) 0.084(8) 0.016(6) -0.011(6) 0.004(5)
C32 0.069(8) 0.048(7) 0.086(8) 0.017(6) -0.001(7) 0.014(6)
C33 0.039(6) 0.061(7) 0.047(6) 0.012(5) -0.011(5) 0.005(5)
C34 0.039(6) 0.059(7) 0.054(6) 0.018(5) -0.002(5) 0.004(5)
C35 0.062(7) 0.084(8) 0.049(7) 0.017(6) 0.010(6) 0.019(6)
C36 0.066(9) 0.115(11) 0.067(8) 0.037(8) 0.019(7) 0.013(8)
C37 0.044(8) 0.110(12) 0.152(15) 0.075(11) 0.014(9) 0.008(8)
C38 0.059(8) 0.068(8) 0.123(12) 0.008(8) 0.001(8) -0.001(7)
C39 0.051(7) 0.079(8) 0.087(9) 0.018(7) 0.015(6) -0.009(6)
B1 0.050(7) 0.047(7) 0.076(9) 0.031(7) -0.005(7) -0.009(6)
O1 0.057(4) 0.041(4) 0.045(4) 0.013(3) 0.003(3) -0.007(3)
C41 0.041(6) 0.039(6) 0.051(6) 0.015(5) -0.008(5) -0.010(5)
C42 0.056(6) 0.044(6) 0.046(6) 0.002(5) -0.004(5) -0.004(5)
C43 0.062(7) 0.038(6) 0.069(7) 0.008(5) -0.005(6) -0.003(5)
C44 0.055(7) 0.050(7) 0.062(7) 0.019(5) -0.005(6) -0.014(5)
C45 0.061(7) 0.052(6) 0.050(6) 0.017(5) 0.008(5) -0.001(5)
C46 0.050(6) 0.038(5) 0.037(5) 0.010(4) 0.009(4) 0.002(4)
C47 0.058(7) 0.062(7) 0.043(6) 0.017(5) 0.009(5) -0.012(5)
C48 0.115(10) 0.049(7) 0.110(10) 0.034(7) 0.016(8) -0.012(7)
O4 0.071(5) 0.046(4) 0.045(4) 0.009(3) 0.012(3) -0.006(3)
C1S 0.071(15) 0.101(18) 0.089(17) -0.027(14) 0.025(13) 0.008(13)
Cl1S 0.161(8) 0.111(5) 0.088(5) -0.010(4) 0.026(5) -0.033(5)
Cl2S 0.226(9) 0.160(7) 0.136(7) 0.043(5) 0.074(6) 0.115(7)

loop_
_atom_site_label
_atom_site_type_symbol
_atom_site_fract_x
_atom_site_fract_y
_atom_site_fract_z
_atom_site_U_iso_or_equiv
_atom_site_thermal_displace_type
_atom_site_occupancy
_atom_site_calc_flag
_atom_site_refinement_flags
_atom_site_disorder_group
Cu1 Cu 0.81415(9) 0.18362(8) 0.31876(12) 0.0445(4) Uani 1 d . .
N11 N 0.6492(6) 0.0397(5) 0.3202(8) 0.047(2) Uani 1 d . .
N12 N 0.6574(6) 0.1185(5) 0.2481(8) 0.047(2) Uani 1 d . .
C11 C 0.5637(8) 0.0020(7) 0.2812(10) 0.059(3) Uani 1 d . .
H11 H 0.5418(8) -0.0519(7) 0.3156(10) 0.071 Uiso 1 calc R .
C12 C 0.5122(8) 0.0542(7) 0.1823(10) 0.060(3) Uani 1 d . .
H12 H 0.4506(8) 0.0432(7) 0.1373(10) 0.072 Uiso 1 calc R .
C13 C 0.5737(7) 0.1281(6) 0.1644(9) 0.044(2) Uani 1 d . .
C14 C 0.5493(7) 0.2062(7) 0.0743(9) 0.043(2) Uani 1 d . .
C15 C 0.5930(8) 0.2909(7) 0.0935(10) 0.060(3) Uani 1 d . .
H15 H 0.6412(8) 0.2975(7) 0.1633(10) 0.072 Uiso 1 calc R .
C16 C 0.5664(9) 0.3670(7) 0.0104(11) 0.062(3) Uani 1 d . .
H16 H 0.5961(9) 0.4239(7) 0.0255(11) 0.075 Uiso 1 calc R .
C17 C 0.4957(9) 0.3570(9) -0.0947(11) 0.071(3) Uani 1 d . .
H17 H 0.4773(9) 0.4071(9) -0.1507(11) 0.086 Uiso 1 calc R .
C18 C 0.4536(8) 0.2731(9) -0.1150(10) 0.068(3) Uani 1 d . .
H18 H 0.4054(8) 0.2663(9) -0.1847(10) 0.082 Uiso 1 calc R .
C19 C 0.4811(7) 0.1980(7) -0.0340(10) 0.058(3) Uani 1 d . .
H19 H 0.4533(7) 0.1404(7) -0.0524(10) 0.070 Uiso 1 calc R .
N21 N 0.7390(6) 0.0854(5) 0.5399(8) 0.046(2) Uani 1 d . .
N22 N 0.7790(5) 0.1682(5) 0.5148(7) 0.044(2) Uani 1 d . .
C21 C 0.7054(7) 0.0923(8) 0.6689(11) 0.059(3) Uani 1 d . .
H21 H 0.6756(7) 0.0451(8) 0.7101(11) 0.071 Uiso 1 calc R .
C22 C 0.7222(7) 0.1804(7) 0.7306(10) 0.053(3) Uani 1 d . .
H22 H 0.7053(7) 0.2047(7) 0.8196(10) 0.063 Uiso 1 calc R .
C23 C 0.7701(7) 0.2259(7) 0.6323(9) 0.046(2) Uani 1 d . .
C24 C 0.8127(7) 0.3191(7) 0.6486(8) 0.046(2) Uani 1 d . .
C25 C 0.9103(8) 0.3286(8) 0.5963(10) 0.062(3) Uani 1 d . .
H25 H 0.9493(8) 0.2757(8) 0.5477(10) 0.075 Uiso 1 calc R .
C26 C 0.9506(11) 0.4147(10) 0.6150(13) 0.087(4) Uani 1 d . .
H26 H 1.0155(11) 0.4205(10) 0.5777(13) 0.104 Uiso 1 calc R .
C27 C 0.8943(15) 0.4917(10) 0.6889(14) 0.101(5) Uani 1 d . .
H27 H 0.9217(15) 0.5498(10) 0.7037(14) 0.121 Uiso 1 calc R .
C28 C 0.7991(13) 0.4840(10) 0.7405(12) 0.094(4) Uani 1 d . .
H28 H 0.7610(13) 0.5375(10) 0.7891(12) 0.112 Uiso 1 calc R .
C29 C 0.7569(9) 0.3980(9) 0.7224(10) 0.073(3) Uani 1 d . .
H29 H 0.6916(9) 0.3934(9) 0.7596(10) 0.088 Uiso 1 calc R .
N31 N 0.8413(6) -0.0219(5) 0.3528(8) 0.051(2) Uani 1 d . .
N32 N 0.8926(6) 0.0489(5) 0.3073(8) 0.048(2) Uani 1 d . .
C31 C 0.8989(8) -0.1090(7) 0.3226(11) 0.061(3) Uani 1 d . .
H31 H 0.8801(8) -0.1683(7) 0.3420(11) 0.073 Uiso 1 calc R .
C32 C 0.9904(9) -0.0965(7) 0.2586(11) 0.069(3) Uani 1 d . .
H32 H 1.0445(9) -0.1444(7) 0.2263(11) 0.083 Uiso 1 calc R .
C33 C 0.9843(7) 0.0023(7) 0.2529(9) 0.049(2) Uani 1 d . .
C34 C 1.0663(7) 0.0561(7) 0.2043(10) 0.051(2) Uani 1 d . .
C35 C 1.1248(9) 0.0236(8) 0.0902(10) 0.067(3) Uani 1 d . .
H35 H 1.1115(9) -0.0324(8) 0.0392(10) 0.081 Uiso 1 calc R .
C36 C 1.2028(10) 0.0728(11) 0.0500(13) 0.084(4) Uani 1 d . .
H36 H 1.2410(10) 0.0501(11) -0.0288(13) 0.100 Uiso 1 calc R .
C37 C 1.2258(9) 0.1549(11) 0.1240(18) 0.100(5) Uani 1 d . .
H37 H 1.2799(9) 0.1871(11) 0.0969(18) 0.120 Uiso 1 calc R .
C38 C 1.1670(9) 0.1886(8) 0.2392(14) 0.084(4) Uani 1 d . .
H38 H 1.1798(9) 0.2449(8) 0.2897(14) 0.101 Uiso 1 calc R .
C39 C 1.0888(8) 0.1381(8) 0.2788(12) 0.072(3) Uani 1 d . .
H39 H 1.0506(8) 0.1601(8) 0.3579(12) 0.086 Uiso 1 calc R .
B1 B 0.7322(9) 0.0058(8) 0.4256(12) 0.056(3) Uani 1 d . .
H1 H 0.7129(9) -0.0516(8) 0.4646(12) 0.067 Uiso 1 calc R .
O1 O 0.7627(5) 0.3186(4) 0.3505(6) 0.047(2) Uani 1 d . .
C41 C 0.7880(7) 0.3901(6) 0.2863(9) 0.043(2) Uani 1 d . .
C42 C 0.7584(7) 0.4858(7) 0.3414(9) 0.049(2) Uani 1 d . .
H42 H 0.7238(7) 0.4974(7) 0.4250(9) 0.059 Uiso 1 calc R .
C43 C 0.7799(8) 0.5621(7) 0.2732(11) 0.057(3) Uani 1 d . .
H43 H 0.7570(8) 0.6247(7) 0.3111(11) 0.068 Uiso 1 calc R .
C44 C 0.8346(8) 0.5507(7) 0.1491(10) 0.054(3) Uani 1 d . .
C45 C 0.8631(7) 0.4575(7) 0.0927(10) 0.054(3) Uani 1 d . .
H45 H 0.8964(7) 0.4476(7) 0.0082(10) 0.065 Uiso 1 calc R .
C46 C 0.8430(7) 0.3762(6) 0.1597(9) 0.042(2) Uani 1 d . .
C47 C 0.8739(7) 0.2834(7) 0.0941(10) 0.053(3) Uani 1 d . .
H47 H 0.9050(7) 0.2821(7) 0.0089(10) 0.064 Uiso 1 calc R .
C48 C 0.8566(10) 0.6403(7) 0.0791(12) 0.090(4) Uani 1 d . .
H48A H 0.8971(10) 0.6784(7) 0.1388(12) 0.135 Uiso 1 calc R .
H48B H 0.7911(10) 0.6788(7) 0.0586(12) 0.135 Uiso 1 calc R .
H48C H 0.8954(10) 0.6197(7) -0.0036(12) 0.135 Uiso 1 calc R .
O4 O 0.8652(5) 0.2013(4) 0.1353(6) 0.054(2) Uani 1 d . .
C1S C 0.5116(15) 0.3048(14) 0.4603(22) 0.091(7) Uani 0.60 d PD 1
H1S1 H 0.5703(15) 0.2718(14) 0.4050(22) 0.109 Uiso 0.60 calc PR 1
H1S2 H 0.5396(15) 0.3312(14) 0.5448(22) 0.109 Uiso 0.60 calc PR 1
Cl1S Cl 0.4310(9) 0.2256(6) 0.4940(9) 0.120(3) Uani 0.60 d PD 1
Cl2S Cl 0.4424(8) 0.4010(6) 0.3723(9) 0.186(4) Uani 0.60 d PD 1
C2S C 0.4923(31) 0.2811(24) 0.5412(42) 0.119(16) Uiso 0.40 d PD 2
H2S1 H 0.5576(31) 0.2397(24) 0.5149(42) 0.143 Uiso 0.40 calc PR 2
H2S2 H 0.4841(31) 0.2821(24) 0.6391(42) 0.143 Uiso 0.40 calc PR 2
Cl3S Cl 0.4963(14) 0.3953(13) 0.4962(19) 0.201(6) Uiso 0.40 d PD 2
Cl4S Cl 0.3926(28) 0.2387(22) 0.4643(37) 0.324(21) Uiso 0.40 d PD 2

loop_
_atom_type_symbol
_atom_type_description
_atom_type_scat_dispersion_real
_atom_type_scat_dispersion_imag
_atom_type_scat_source
C C 0.0033 0.0016 'International Tables Vol C Tables 4.2.6.8 and 6.1.1.4'
H H 0.0000 0.0000 'International Tables Vol C Tables 4.2.6.8 and 6.1.1.4'
N N 0.0061 0.0033 'International Tables Vol C Tables 4.2.6.8 and 6.1.1.4'
O O 0.0106 0.0060 'International Tables Vol C Tables 4.2.6.8 and 6.1.1.4'
B B 0.0013 0.0007 'International Tables Vol C Tables 4.2.6.8 and 6.1.1.4'
Cu Cu 0.3201 1.2651 'International Tables Vol C Tables 4.2.6.8 and 6.1.1.4'
Cl Cl 0.1484 0.1585 'International Tables Vol C Tables 4.2.6.8 and 6.1.1.4'

loop_
_geom_angle_atom_site_label_1
_geom_angle_atom_site_label_2
_geom_angle_atom_site_label_3
_geom_angle
O1 Cu1 O4 91.8(2)
O1 Cu1 N32 168.6(3)
O4 Cu1 N32 90.1(3)
O1 Cu1 N22 88.3(3)
O4 Cu1 N22 173.2(3)
N32 Cu1 N22 88.5(3)
O1 Cu1 N12 101.7(2)
O4 Cu1 N12 97.0(3)
N32 Cu1 N12 89.2(3)
N22 Cu1 N12 89.6(3)
C11 N11 N12 109.4(7)
C11 N11 B1 129.1(8)
N12 N11 B1 121.5(7)
C13 N12 N11 106.7(7)
C13 N12 Cu1 144.8(6)
N11 N12 Cu1 108.5(5)
N11 C11 C12 110.0(8)
C11 C12 C13 104.5(8)
N12 C13 C12 109.4(8)
N12 C13 C14 124.6(8)
C12 C13 C14 126.0(9)
C15 C14 C19 117.3(9)
C15 C14 C13 121.6(8)
C19 C14 C13 121.1(9)
C14 C15 C16 121.5(9)
C17 C16 C15 119.5(10)
C18 C17 C16 119.2(10)
C17 C18 C19 121.0(10)
C18 C19 C14 121.5(10)
C21 N21 N22 109.5(8)
C21 N21 B1 130.0(8)
N22 N21 B1 120.4(7)
C23 N22 N21 106.6(7)
C23 N22 Cu1 136.0(6)
N21 N22 Cu1 116.6(6)
N21 C21 C22 108.9(8)
C21 C22 C23 105.7(9)
N22 C23 C22 109.4(8)
N22 C23 C24 122.5(8)
C22 C23 C24 128.0(9)
C29 C24 C25 118.5(10)
C29 C24 C23 119.9(9)
C25 C24 C23 121.5(9)
C26 C25 C24 121.2(11)
C27 C26 C25 119.3(13)
C28 C27 C26 120.4(13)
C27 C28 C29 121.2(14)
C24 C29 C28 119.4(11)
C31 N31 N32 109.4(8)
C31 N31 B1 130.4(8)
N32 N31 B1 120.2(7)
C33 N32 N31 105.8(7)
C33 N32 Cu1 137.0(6)
N31 N32 Cu1 116.9(6)
N31 C31 C32 109.1(9)
C31 C32 C33 104.9(9)
N32 C33 C32 110.8(9)
N32 C33 C34 121.6(8)
C32 C33 C34 127.4(9)
C35 C34 C39 118.5(10)
C35 C34 C33 121.7(10)
C39 C34 C33 119.8(9)
C34 C35 C36 120.6(12)
C35 C36 C37 121.3(12)
C36 C37 C38 118.5(12)
C37 C38 C39 119.5(12)
C34 C39 C38 121.5(11)
N21 B1 N11 111.0(8)
N21 B1 N31 109.8(8)
N11 B1 N31 108.8(8)
C41 O1 Cu1 128.0(6)
O1 C41 C42 119.4(8)
O1 C41 C46 123.1(8)
C42 C41 C46 117.5(8)
C43 C42 C41 120.5(9)
C42 C43 C44 123.2(9)
C45 C44 C43 117.0(8)
C45 C44 C48 122.7(9)
C43 C44 C48 120.2(9)
C44 C45 C46 121.7(9)
C47 C46 C45 118.0(8)
C47 C46 C41 122.1(8)
C45 C46 C41 119.9(8)
O4 C47 C46 128.8(9)
C47 O4 Cu1 123.6(6)
Cl1S C1S Cl2S 110.3(12)
Cl4S C2S Cl3S 108.8(23)

loop_
_geom_bond_atom_site_label_1
_geom_bond_atom_site_label_2
_geom_bond_distance
Cu1 O1 1.907(6)
Cu1 O4 1.974(6)
Cu1 N32 1.997(7)
Cu1 N22 2.023(7)
Cu1 N12 2.399(7)
N11 C11 1.324(11)
N11 N12 1.374(9)
N11 B1 1.537(13)
N12 C13 1.348(10)
C11 C12 1.374(12)
C12 C13 1.408(12)
C13 C14 1.461(11)
C14 C15 1.378(12)
C14 C19 1.383(12)
C15 C16 1.397(12)
C16 C17 1.384(14)
C17 C18 1.358(14)
C18 C19 1.375(13)
N21 C21 1.337(11)
N21 N22 1.371(9)
N21 B1 1.528(14)
N22 C23 1.351(10)
C21 C22 1.372(13)
C22 C23 1.392(11)
C23 C24 1.480(12)
C24 C29 1.380(13)
C24 C25 1.385(12)
C25 C26 1.373(14)
C26 C27 1.37(2)
C27 C28 1.35(2)
C28 C29 1.38(2)
N31 C31 1.342(11)
N31 N32 1.368(9)
N31 B1 1.561(13)
N32 C33 1.351(11)
C31 C32 1.375(13)
C32 C33 1.376(12)
C33 C34 1.481(12)
C34 C35 1.365(13)
C34 C39 1.374(13)
C35 C36 1.370(15)
C36 C37 1.38(2)
C37 C38 1.38(2)
C38 C39 1.382(14)
O1 C41 1.304(9)
C41 C42 1.400(11)
C41 C46 1.423(12)
C42 C43 1.367(11)
C43 C44 1.401(13)
C44 C45 1.372(12)
C44 C48 1.539(12)
C45 C46 1.415(11)
C46 C47 1.404(12)
C47 O4 1.267(9)
C1S Cl1S 1.67(2)
C1S Cl2S 1.79(2)
C2S Cl4S 1.64(3)
C2S Cl3S 1.70(3)
